data_4512516
loop_
_publ_author_name
'Palmer, W. Neil'
'Diao, Tianning'
'Pappas, Iraklis'
'Chirik, Paul J.'

_publ_section_title
;
 High-Activity Cobalt Catalysts for Alkene Hydroboration with
 Electronically Responsive Terpyridine and \a-Diimine Ligands
;
_journal_issue 2
_journal_name_full 'ACS Catalysis'
_journal_page_first 622
_journal_paper_doi 10.1021/cs501639r
_journal_volume 5
_journal_year 2015
_chemical_formula_sum 'C14 H21 Cl Co N2 Si'
_chemical_formula_weight 339.80
_chemical_name_systematic
;
 ?
;
_space_group_IT_number 148
_symmetry_cell_setting trigonal
_symmetry_space_group_name_Hall '-R 3'
_symmetry_space_group_name_H-M 'R -3 :H'
_atom_sites_solution_hydrogens geom
_atom_sites_solution_primary direct
_atom_sites_solution_secondary difmap
_audit_creation_method SHELXL-97
_cell_angle_alpha 90.00
_cell_angle_beta 90.00
_cell_angle_gamma 120.00
_cell_formula_units_Z 18
_cell_length_a 31.103(3)
_cell_length_b 31.103(3)
_cell_length_c 9.4729(12)
_cell_measurement_temperature 100(2)
_cell_volume 7936.3(15)
_computing_structure_refinement 'SHELXL-97 (Sheldrick, 2008)'
_diffrn_ambient_temperature 100(2)
_diffrn_measured_fraction_theta_full 0.998
_diffrn_measured_fraction_theta_max 0.998
_diffrn_radiation_monochromator graphite
_diffrn_radiation_source 'fine-focus sealed tube'
_diffrn_radiation_type MoK\a
_diffrn_radiation_wavelength 0.71073
_diffrn_reflns_av_R_equivalents 0.0218
_diffrn_reflns_av_sigmaI/netI 0.0159
_diffrn_reflns_limit_h_max 40
_diffrn_reflns_limit_h_min -38
_diffrn_reflns_limit_k_max 40
_diffrn_reflns_limit_k_min -40
_diffrn_reflns_limit_l_max 12
_diffrn_reflns_limit_l_min -12
_diffrn_reflns_number 23489
_diffrn_reflns_theta_full 27.50
_diffrn_reflns_theta_max 27.50
_diffrn_reflns_theta_min 2.28
_exptl_absorpt_coefficient_mu 1.182
_exptl_absorpt_correction_T_max 0.7456
_exptl_absorpt_correction_T_min 0.6215
_exptl_absorpt_correction_type multi-scan
_exptl_absorpt_process_details 'SADABS V2008/1 (Bruker AXS)'
_exptl_crystal_colour 'dark blue'
_exptl_crystal_density_diffrn 1.280
_exptl_crystal_density_method 'not measured'
_exptl_crystal_description rod
_exptl_crystal_F_000 3186
_exptl_crystal_size_max 0.548
_exptl_crystal_size_mid 0.121
_exptl_crystal_size_min 0.067
_refine_diff_density_max 1.321
_refine_diff_density_min -0.893
_refine_diff_density_rms 0.070
_refine_ls_extinction_method none
_refine_ls_goodness_of_fit_ref 1.040
_refine_ls_hydrogen_treatment constr
_refine_ls_matrix_type full
_refine_ls_number_parameters 158
_refine_ls_number_reflns 4051
_refine_ls_number_restraints 0
_refine_ls_restrained_S_all 1.040
_refine_ls_R_factor_all 0.0431
_refine_ls_R_factor_gt 0.0374
_refine_ls_shift/su_max 0.003
_refine_ls_shift/su_mean 0.000
_refine_ls_structure_factor_coef Fsqd
_refine_ls_weighting_details 'calc w=1/[\s^2^(Fo^2^)+(0.0399P)^2^+32.3617P] where P=(Fo^2^+2Fc^2^)/3'
_refine_ls_weighting_scheme calc
_refine_ls_wR_factor_gt 0.0901
_refine_ls_wR_factor_ref 0.0943
_reflns_number_gt 3610
_reflns_number_total 4051
_reflns_threshold_expression >2\s(I)
_cod_data_source_file cs501639r_si_002.cif
_cod_data_source_block tnd19
_cod_depositor_comments 'Adding full bibliography for 4512512--4512516.cif.'
_cod_original_cell_volume 7936.5(16)
_cod_original_sg_symbol_H-M R-3
_cod_database_code 4512516

loop_
_symmetry_equiv_pos_as_xyz
'x, y, z'
'-y, x-y, z'
'-x+y, -x, z'
'x+2/3, y+1/3, z+1/3'
'-y+2/3, x-y+1/3, z+1/3'
'-x+y+2/3, -x+1/3, z+1/3'
'x+1/3, y+2/3, z+2/3'
'-y+1/3, x-y+2/3, z+2/3'
'-x+y+1/3, -x+2/3, z+2/3'
'-x, -y, -z'
'y, -x+y, -z'
'x-y, x, -z'
'-x+2/3, -y+1/3, -z+1/3'
'y+2/3, -x+y+1/3, -z+1/3'
'x-y+2/3, x+1/3, -z+1/3'
'-x+1/3, -y+2/3, -z+2/3'
'y+1/3, -x+y+2/3, -z+2/3'
'x-y+1/3, x+2/3, -z+2/3'

loop_
_atom_site_label
_atom_site_type_symbol
_atom_site_fract_x
_atom_site_fract_y
_atom_site_fract_z
_atom_site_U_iso_or_equiv
_atom_site_adp_type
_atom_site_occupancy
_atom_site_symmetry_multiplicity
_atom_site_calc_flag
_atom_site_refinement_flags
_atom_site_disorder_assembly
_atom_site_disorder_group
C6 C 0.73460(9) 0.00578(10) 0.1832(3) 0.0356(5) Uani 1 1 d . B .
H6 H 0.7170 0.0108 0.1092 0.043 Uiso 1 1 calc R . .
C7 C 0.71203(11) -0.00927(11) 0.3130(3) 0.0452(7) Uani 1 1 d . . .
H7 H 0.6794 -0.0149 0.3276 0.054 Uiso 1 1 calc R . .
C8 C 0.73754(12) -0.01595(10) 0.4208(3) 0.0457(7) Uani 1 1 d . . .
H8 H 0.7231 -0.0258 0.5118 0.055 Uiso 1 1 calc R . .
C9 C 0.78421(13) -0.00820(11) 0.3951(3) 0.0470(7) Uani 1 1 d . . .
H9 H 0.8025 -0.0128 0.4680 0.056 Uiso 1 1 calc R . .
C10 C 0.80441(10) 0.00642(10) 0.2620(3) 0.0348(5) Uani 1 1 d . B .
H10 H 0.8367 0.0115 0.2447 0.042 Uiso 1 1 calc R . .
C11 C 0.87307(9) 0.02911(9) -0.0524(2) 0.0291(5) Uani 1 1 d . . .
H11A H 0.9007 0.0576 -0.0029 0.035 Uiso 1 1 calc R . .
H11B H 0.8669 -0.0017 -0.0040 0.035 Uiso 1 1 calc R . .
C12 C 0.88133(9) 0.07278(9) -0.3449(3) 0.0368(6) Uani 1 1 d . . .
H12A H 0.8461 0.0629 -0.3434 0.055 Uiso 1 1 calc R . .
H12B H 0.8918 0.0727 -0.4425 0.055 Uiso 1 1 calc R . .
H12C H 0.9010 0.1062 -0.3052 0.055 Uiso 1 1 calc R . .
C13 C 0.85165(10) -0.03640(9) -0.3085(3) 0.0352(5) Uani 1 1 d . . .
H13A H 0.8577 -0.0598 -0.2547 0.053 Uiso 1 1 calc R . .
H13B H 0.8599 -0.0371 -0.4080 0.053 Uiso 1 1 calc R . .
H13C H 0.8166 -0.0459 -0.3004 0.053 Uiso 1 1 calc R . .
C14 C 0.95782(10) 0.04449(11) -0.2604(3) 0.0442(6) Uani 1 1 d . . .
H14A H 0.9796 0.0789 -0.2304 0.066 Uiso 1 1 calc R . .
H14B H 0.9640 0.0410 -0.3601 0.066 Uiso 1 1 calc R . .
H14C H 0.9646 0.0223 -0.2031 0.066 Uiso 1 1 calc R . .
N1 N 0.82978(8) 0.10822(8) -0.0543(3) 0.0415(3) Uani 1 1 d . . .
N2 N 0.78009(7) 0.01362(7) 0.15643(19) 0.0252(4) Uani 1 1 d . . .
Si1 Si 0.89132(2) 0.02780(2) -0.23682(7) 0.02527(14) Uani 1 1 d . . .
Co1 Co 0.811797(10) 0.034982(10) -0.04042(3) 0.02251(10) Uani 1 1 d . B .
Cl1 Cl 0.744917(18) -0.00342(2) -0.19136(5) 0.02789(13) Uani 1 1 d . . .
C1 C 0.86864(10) 0.14437(9) 0.0102(3) 0.0415(3) Uani 1 1 d . B .
H1 H 0.8904 0.1353 0.0543 0.050 Uiso 1 1 calc R A 1
C2 C 0.8810(3) 0.1911(3) 0.0213(8) 0.0415(3) Uani 0.492(5) 1 d P B 1
H2 H 0.9097 0.2139 0.0725 0.050 Uiso 0.492(5) 1 calc PR B 1
C3 C 0.8506(2) 0.2065(2) -0.0451(8) 0.0415(3) Uani 0.492(5) 1 d P B 1
H3 H 0.8588 0.2403 -0.0456 0.050 Uiso 0.492(5) 1 calc PR B 1
C5A C 0.7988(2) 0.1215(2) -0.1050(8) 0.0415(3) Uani 0.492(5) 1 d P B 1
H5A H 0.7680 0.0961 -0.1410 0.050 Uiso 0.492(5) 1 calc PR B 1
C4A C 0.8081(2) 0.17001(19) -0.1095(8) 0.0415(3) Uani 0.492(5) 1 d P B 1
H4A H 0.7858 0.1779 -0.1557 0.050 Uiso 0.492(5) 1 calc PR B 1
C4C C 0.8220(2) 0.17048(18) -0.1842(8) 0.0415(3) Uani 0.508(5) 1 d P B 2
H4C H 0.8055 0.1791 -0.2537 0.050 Uiso 0.508(5) 1 calc PR B 2
C5C C 0.8097(2) 0.1215(2) -0.1670(8) 0.0415(3) Uani 0.508(5) 1 d P B 2
H5C H 0.7878 0.0970 -0.2316 0.050 Uiso 0.508(5) 1 calc PR B 2
C3C C 0.8582(2) 0.2070(2) -0.1000(8) 0.0415(3) Uani 0.508(5) 1 d P B 2
H3C H 0.8635 0.2398 -0.1021 0.050 Uiso 0.508(5) 1 calc PR B 2
C2C C 0.8843(3) 0.1966(2) -0.0203(8) 0.0415(3) Uani 0.508(5) 1 d P B 2
H2C H 0.9140 0.2224 0.0200 0.050 Uiso 0.508(5) 1 calc PR B 2

loop_
_atom_site_aniso_label
_atom_site_aniso_U_11
_atom_site_aniso_U_22
_atom_site_aniso_U_33
_atom_site_aniso_U_23
_atom_site_aniso_U_13
_atom_site_aniso_U_12
C6 0.0351(12) 0.0490(15) 0.0277(12) -0.0029(10) -0.0002(9) 0.0249(11)
C7 0.0461(15) 0.0499(16) 0.0354(14) -0.0077(12) 0.0115(12) 0.0209(13)
C8 0.075(2) 0.0326(13) 0.0229(12) -0.0023(10) 0.0103(12) 0.0223(13)
C9 0.079(2) 0.0456(15) 0.0248(12) 0.0014(11) -0.0093(13) 0.0377(16)
C10 0.0441(14) 0.0409(13) 0.0275(12) -0.0006(10) -0.0073(10) 0.0272(12)
C11 0.0312(11) 0.0332(11) 0.0291(11) -0.0045(9) -0.0075(9) 0.0206(10)
C12 0.0345(12) 0.0337(12) 0.0441(14) 0.0145(11) 0.0137(11) 0.0185(10)
C13 0.0418(13) 0.0274(11) 0.0348(13) -0.0051(9) -0.0069(10) 0.0161(10)
C14 0.0294(12) 0.0430(15) 0.0644(19) -0.0104(13) 0.0018(12) 0.0213(11)
N1 0.0319(6) 0.0266(5) 0.0645(11) -0.0024(6) -0.0111(6) 0.0134(5)
N2 0.0294(9) 0.0250(9) 0.0224(9) -0.0004(7) -0.0026(7) 0.0145(8)
Si1 0.0225(3) 0.0218(3) 0.0325(3) -0.0016(2) 0.0001(2) 0.0118(2)
Co1 0.02130(15) 0.02239(15) 0.02320(16) 0.00248(10) -0.00164(10) 0.01044(12)
Cl1 0.0211(2) 0.0322(3) 0.0212(2) 0.00370(19) -0.00261(18) 0.0064(2)
C1 0.0319(6) 0.0266(5) 0.0645(11) -0.0024(6) -0.0111(6) 0.0134(5)
C2 0.0319(6) 0.0266(5) 0.0645(11) -0.0024(6) -0.0111(6) 0.0134(5)
C3 0.0319(6) 0.0266(5) 0.0645(11) -0.0024(6) -0.0111(6) 0.0134(5)
C5A 0.0319(6) 0.0266(5) 0.0645(11) -0.0024(6) -0.0111(6) 0.0134(5)
C4A 0.0319(6) 0.0266(5) 0.0645(11) -0.0024(6) -0.0111(6) 0.0134(5)
C4C 0.0319(6) 0.0266(5) 0.0645(11) -0.0024(6) -0.0111(6) 0.0134(5)
C5C 0.0319(6) 0.0266(5) 0.0645(11) -0.0024(6) -0.0111(6) 0.0134(5)
C3C 0.0319(6) 0.0266(5) 0.0645(11) -0.0024(6) -0.0111(6) 0.0134(5)
C2C 0.0319(6) 0.0266(5) 0.0645(11) -0.0024(6) -0.0111(6) 0.0134(5)

loop_
_atom_type_symbol
_atom_type_description
_atom_type_scat_dispersion_real
_atom_type_scat_dispersion_imag
_atom_type_scat_source
C C 0.0033 0.0016 'International Tables Vol C Tables 4.2.6.8 and 6.1.1.4'
H H 0.0000 0.0000 'International Tables Vol C Tables 4.2.6.8 and 6.1.1.4'
N N 0.0061 0.0033 'International Tables Vol C Tables 4.2.6.8 and 6.1.1.4'
Si Si 0.0817 0.0704 'International Tables Vol C Tables 4.2.6.8 and 6.1.1.4'
Co Co 0.3494 0.9721 'International Tables Vol C Tables 4.2.6.8 and 6.1.1.4'
Cl Cl 0.1484 0.1585 'International Tables Vol C Tables 4.2.6.8 and 6.1.1.4'

loop_
_geom_angle_atom_site_label_1
_geom_angle_atom_site_label_2
_geom_angle_atom_site_label_3
_geom_angle
N2 C6 C7 123.1(2)
C8 C7 C6 118.8(3)
C9 C8 C7 118.9(2)
C8 C9 C10 119.2(3)
N2 C10 C9 122.4(3)
Si1 C11 Co1 111.87(11)
C5A N1 C1 113.9(3)
C5A N1 C5C 28.7(3)
C1 N1 C5C 117.1(3)
C5A N1 Co1 122.3(3)
C1 N1 Co1 122.64(18)
C5C N1 Co1 117.5(3)
C6 N2 C10 117.6(2)
C6 N2 Co1 121.62(15)
C10 N2 Co1 120.75(17)
C11 Si1 C13 108.75(12)
C11 Si1 C14 114.56(13)
C13 Si1 C14 107.40(12)
C11 Si1 C12 109.41(11)
C13 Si1 C12 109.25(12)
C14 Si1 C12 107.36(13)
C11 Co1 N2 110.21(8)
C11 Co1 N1 110.60(9)
N2 Co1 N1 103.65(9)
C11 Co1 Cl1 124.74(7)
N2 Co1 Cl1 103.42(5)
N1 Co1 Cl1 102.07(6)
C2 C1 N1 128.3(4)
C2 C1 C2C 16.0(5)
N1 C1 C2C 120.4(3)
C1 C2 C3 118.0(6)
C4A C3 C2 116.6(5)
N1 C5A C4A 124.5(5)
C3 C4A C5A 118.2(5)
C5C C4C C3C 119.9(5)
C4C C5C N1 119.9(5)
C2C C3C C4C 119.9(6)
C3C C2C C1 120.0(6)

loop_
_geom_bond_atom_site_label_1
_geom_bond_atom_site_label_2
_geom_bond_distance
C6 N2 1.335(3)
C6 C7 1.376(4)
C7 C8 1.371(4)
C8 C9 1.369(5)
C9 C10 1.380(4)
C10 N2 1.339(3)
C11 Si1 1.844(2)
C11 Co1 2.006(2)
C12 Si1 1.881(3)
C13 Si1 1.873(2)
C14 Si1 1.877(3)
N1 C5A 1.313(6)
N1 C1 1.319(3)
N1 C5C 1.400(6)
N1 Co1 2.060(2)
N2 Co1 2.0581(19)
Co1 Cl1 2.3052(6)
C1 C2 1.307(7)
C1 C2C 1.472(7)
C2 C3 1.407(9)
C3 C4A 1.381(8)
C5A C4A 1.390(7)
C4C C5C 1.382(7)
C4C C3C 1.385(8)
C3C C2C 1.263(9)

loop_
_geom_torsion_atom_site_label_1
_geom_torsion_atom_site_label_2
_geom_torsion_atom_site_label_3
_geom_torsion_atom_site_label_4
_geom_torsion
N2 C6 C7 C8 0.9(4)
C6 C7 C8 C9 -1.0(4)
C7 C8 C9 C10 0.4(4)
C8 C9 C10 N2 0.4(4)
C7 C6 N2 C10 -0.1(4)
C7 C6 N2 Co1 178.9(2)
C9 C10 N2 C6 -0.5(4)
C9 C10 N2 Co1 -179.6(2)
Co1 C11 Si1 C13 -80.07(14)
Co1 C11 Si1 C14 159.77(12)
Co1 C11 Si1 C12 39.19(16)
Si1 C11 Co1 N2 161.49(10)
Si1 C11 Co1 N1 -84.49(14)
Si1 C11 Co1 Cl1 37.70(15)
C6 N2 Co1 C11 -167.96(19)
C10 N2 Co1 C11 11.1(2)
C6 N2 Co1 N1 73.7(2)
C10 N2 Co1 N1 -107.30(18)
C6 N2 Co1 Cl1 -32.55(19)
C10 N2 Co1 Cl1 146.49(17)
C5A N1 Co1 C11 152.0(5)
C1 N1 Co1 C11 -41.2(3)
C5C N1 Co1 C11 119.2(4)
C5A N1 Co1 N2 -89.9(5)
C1 N1 Co1 N2 76.9(3)
C5C N1 Co1 N2 -122.7(4)
C5A N1 Co1 Cl1 17.3(5)
C1 N1 Co1 Cl1 -175.8(2)
C5C N1 Co1 Cl1 -15.5(4)
C5A N1 C1 C2 -4.6(7)
C5C N1 C1 C2 27.1(7)
Co1 N1 C1 C2 -172.5(5)
C5A N1 C1 C2C -21.6(6)
C5C N1 C1 C2C 10.1(6)
Co1 N1 C1 C2C 170.6(4)
N1 C1 C2 C3 -1.4(9)
C2C C1 C2 C3 64.3(18)
C1 C2 C3 C4A 3.9(10)
C1 N1 C5A C4A 8.5(9)
C5C N1 C5A C4A -94.7(10)
Co1 N1 C5A C4A 176.3(5)
C2 C3 C4A C5A -0.4(10)
N1 C5A C4A C3 -6.2(11)
C3C C4C C5C N1 7.4(10)
C5A N1 C5C C4C 74.6(9)
C1 N1 C5C C4C -16.3(7)
Co1 N1 C5C C4C -177.7(4)
C5C C4C C3C C2C 8.8(10)
C4C C3C C2C C1 -15.1(10)
C2 C1 C2C C3C -118(2)
N1 C1 C2C C3C 5.7(9)
